data_7121627
loop_
_publ_author_name
'Shen, Guo'
'Zhou, Wen-Jun'
'Zhang, Xiao-Bo'
'Cao, Guang-Mei'
'Zhang, Zhen'
'Ye, Jian-Heng'
'Liao, Li-Li'
'Li, Jing'
'Yu, Da-Gang'

_publ_section_title
;
 Synthesis of tetronic acids from propargylic alcohols and CO<sub>2</sub>.
;
_journal_issue 44
_journal_name_full 'Chemical communications (Cambridge, England)'
_journal_page_first 5610
_journal_page_last 5613
_journal_paper_doi 10.1039/c8cc03039a
_journal_volume 54
_journal_year 2018
_chemical_formula_moiety 'C12 H12 O3'
_chemical_formula_sum 'C12 H12 O3'
_chemical_formula_weight 204.22
_space_group_crystal_system triclinic
_space_group_IT_number 2
_space_group_name_Hall '-P 1'
_space_group_name_H-M_alt 'P -1'
_symmetry_space_group_name_Hall '-P 1'
_symmetry_space_group_name_H-M 'P -1'
_atom_sites_solution_hydrogens geom
_atom_sites_solution_primary direct
_audit_creation_date 2015-09-15
_audit_creation_method
;
Olex2 1.2
(compiled 2015.01.26 svn.r3150 for OlexSys, GUI svn.r4998)
;
_audit_update_record
;
2018-01-09 deposited with the CCDC.
2018-05-09 downloaded from the CCDC.
;
_cell_angle_alpha 87.679(8)
_cell_angle_beta 83.576(7)
_cell_angle_gamma 73.938(9)
_cell_formula_units_Z 2
_cell_length_a 6.7868(6)
_cell_length_b 8.5848(10)
_cell_length_c 9.4383(8)
_cell_measurement_reflns_used 2260
_cell_measurement_temperature 290.8(6)
_cell_measurement_theta_max 27.5650
_cell_measurement_theta_min 3.6030
_cell_volume 525.10(9)
_computing_cell_refinement
;
CrysAlisPro, Agilent Technologies,
Version 1.171.37.35 (release 13-08-2014 CrysAlis171 .NET)
(compiled Aug 13 2014,18:06:01)
;
_computing_data_collection
;
CrysAlisPro, Agilent Technologies,
Version 1.171.37.35 (release 13-08-2014 CrysAlis171 .NET)
(compiled Aug 13 2014,18:06:01)
;
_computing_data_reduction
;
CrysAlisPro, Agilent Technologies,
Version 1.171.37.35 (release 13-08-2014 CrysAlis171 .NET)
(compiled Aug 13 2014,18:06:01)
;
_computing_molecular_graphics 'Olex2 (Dolomanov et al., 2009)'
_computing_publication_material 'Olex2 (Dolomanov et al., 2009)'
_computing_structure_refinement 'ShelXL (Sheldrick, 2008)'
_computing_structure_solution 'ShelXT (Sheldrick, 2015)'
_diffrn_ambient_environment air
_diffrn_ambient_temperature 290.8(6)
_diffrn_detector 'CCD plate'
_diffrn_detector_area_resol_mean 15.9595
_diffrn_detector_type EosS2
_diffrn_measured_fraction_theta_full 0.998
_diffrn_measured_fraction_theta_max 0.998
_diffrn_measurement_details
;
#__ type_ start__ end____ width___ exp.time_
  1 omega   35.00  116.00   1.0000    6.0000
omega____ theta____ kappa____ phi______ frames
    -       25.5845  178.0000 -120.0000 81

#__ type_ start__ end____ width___ exp.time_
  2 omega  -48.00   60.00   1.0000    6.0000
omega____ theta____ kappa____ phi______ frames
    -       25.5845  -57.0000 -150.0000 108

#__ type_ start__ end____ width___ exp.time_
  3 omega   -9.00  100.00   1.0000    6.0000
omega____ theta____ kappa____ phi______ frames
    -       25.5845   57.0000   90.0000 109

#__ type_ start__ end____ width___ exp.time_
  4 omega  -55.00   66.00   1.0000    6.0000
omega____ theta____ kappa____ phi______ frames
    -       25.5845  -77.0000 -150.0000 121

#__ type_ start__ end____ width___ exp.time_
  5 omega   35.00  116.00   1.0000    6.0000
omega____ theta____ kappa____ phi______ frames
    -       25.5845  178.0000    0.0000 81

#__ type_ start__ end____ width___ exp.time_
  6 omega  -55.00   66.00   1.0000    6.0000
omega____ theta____ kappa____ phi______ frames
    -       25.5845  -77.0000  -30.0000 121

#__ type_ start__ end____ width___ exp.time_
  7 omega   -9.00  100.00   1.0000    6.0000
omega____ theta____ kappa____ phi______ frames
    -       25.5845   57.0000  -90.0000 109

#__ type_ start__ end____ width___ exp.time_
  8 omega  -20.00   26.00   1.0000    6.0000
omega____ theta____ kappa____ phi______ frames
    -      -26.5220  -99.0000  120.0000 46

#__ type_ start__ end____ width___ exp.time_
  9 omega  -20.00   26.00   1.0000    6.0000
omega____ theta____ kappa____ phi______ frames
    -      -26.5220  -99.0000  -60.0000 46
;
_diffrn_measurement_device 'four-circle diffractometer'
_diffrn_measurement_device_type 'New Gemini, Dual, Cu at zero, EosS2'
_diffrn_measurement_method '\w scans'
_diffrn_orient_matrix_UB_11 -0.0039706000
_diffrn_orient_matrix_UB_12 -0.0146200000
_diffrn_orient_matrix_UB_13 -0.0729152000
_diffrn_orient_matrix_UB_21 0.0640597000
_diffrn_orient_matrix_UB_22 -0.0799444000
_diffrn_orient_matrix_UB_23 0.0076228000
_diffrn_orient_matrix_UB_31 -0.0885446000
_diffrn_orient_matrix_UB_32 -0.0280752000
_diffrn_orient_matrix_UB_33 0.0185791000
_diffrn_radiation_monochromator graphite
_diffrn_radiation_probe x-ray
_diffrn_radiation_type MoK\a
_diffrn_radiation_wavelength 0.71073
_diffrn_reflns_av_R_equivalents 0.0380
_diffrn_reflns_av_unetI/netI 0.0362
_diffrn_reflns_Laue_measured_fraction_full 0.998
_diffrn_reflns_Laue_measured_fraction_max 0.998
_diffrn_reflns_limit_h_max 8
_diffrn_reflns_limit_h_min -8
_diffrn_reflns_limit_k_max 10
_diffrn_reflns_limit_k_min -10
_diffrn_reflns_limit_l_max 11
_diffrn_reflns_limit_l_min -11
_diffrn_reflns_number 6297
_diffrn_reflns_point_group_measured_fraction_full 0.998
_diffrn_reflns_point_group_measured_fraction_max 0.998
_diffrn_reflns_theta_full 25.242
_diffrn_reflns_theta_max 26.363
_diffrn_reflns_theta_min 3.305
_diffrn_source 'Enhance (Mo) X-ray Source'
_exptl_absorpt_coefficient_mu 0.093
_exptl_absorpt_correction_T_max 1.00000
_exptl_absorpt_correction_T_min 0.73890
_exptl_absorpt_correction_type multi-scan
_exptl_absorpt_process_details
;
CrysAlisPro, Agilent Technologies,
Version 1.171.37.35 (release 13-08-2014 CrysAlis171 .NET)
(compiled Aug 13 2014,18:06:01)
Empirical absorption correction using spherical harmonics,
 implemented in SCALE3 ABSPACK scaling algorithm.
;
_exptl_crystal_colour 'clear light colourless'
_exptl_crystal_colour_lustre clear
_exptl_crystal_colour_modifier light
_exptl_crystal_colour_primary colourless
_exptl_crystal_density_diffrn 1.292
_exptl_crystal_description plate
_exptl_crystal_F_000 216
_exptl_crystal_size_max 0.6
_exptl_crystal_size_mid 0.3
_exptl_crystal_size_min 0.1
_refine_diff_density_max 0.155
_refine_diff_density_min -0.227
_refine_diff_density_rms 0.050
_refine_ls_extinction_method none
_refine_ls_goodness_of_fit_ref 1.053
_refine_ls_hydrogen_treatment constr
_refine_ls_matrix_type full
_refine_ls_number_parameters 139
_refine_ls_number_reflns 2152
_refine_ls_number_restraints 0
_refine_ls_restrained_S_all 1.053
_refine_ls_R_factor_all 0.0560
_refine_ls_R_factor_gt 0.0479
_refine_ls_shift/su_max 0.000
_refine_ls_shift/su_mean 0.000
_refine_ls_structure_factor_coef Fsqd
_refine_ls_weighting_details 'w=1/[\s^2^(Fo^2^)+(0.0698P)^2^+0.0552P] where P=(Fo^2^+2Fc^2^)/3'
_refine_ls_weighting_scheme calc
_refine_ls_wR_factor_gt 0.1239
_refine_ls_wR_factor_ref 0.1337
_reflns_Friedel_coverage 0.000
_reflns_number_gt 1794
_reflns_number_total 2152
_reflns_threshold_expression 'I > 2\s(I)'
_cod_data_source_file c8cc03039a2.cif
_cod_data_source_block ydg-zxb-1-62
_cod_depositor_comments 'Adding full bibliography for 7121627.cif.'
_cod_database_code 7121627
_shelx_space_group_comment
;
The symmetry employed for this shelxl refinement is uniquely defined
by the following loop, which should always be used as a source of
symmetry information in preference to the above space-group names.
They are only intended as comments.
;
_reflns_odcompleteness_completeness 99.77
_reflns_odcompleteness_iscentric 1
_reflns_odcompleteness_theta 26.32
_olex2_refinement_description
;
1. Fixed Uiso
 At 1.2 times of:
  All C(H) groups
 At 1.5 times of:
  All C(H,H,H) groups, All O(H) groups
2.a Aromatic/amide H refined with riding coordinates:
 C009(H009), C00A(H00A), C00B(H00B), C00C(H00C), C00F(H00j)
2.b Idealised Me refined as rotating group:
 C00D(H00d,H00e,H00f), C00E(H00g,H00h,H00i)
2.c Idealised tetrahedral OH refined as rotating group:
 O003(H003)
;
_shelx_shelxl_version_number 2014/7
_olex2_date_sample_data_collection 2015-09-14
_olex2_submission_special_instructions 'No special instructions were received'

loop_
_space_group_symop_operation_xyz
'x, y, z'
'-x, -y, -z'

loop_
_atom_site_label
_atom_site_type_symbol
_atom_site_fract_x
_atom_site_fract_y
_atom_site_fract_z
_atom_site_U_iso_or_equiv
_atom_site_adp_type
_atom_site_occupancy
_atom_site_site_symmetry_order
_atom_site_calc_flag
_atom_site_refinement_flags_posn
O001 O 0.67065(13) 0.26244(13) 0.24921(11) 0.0394(3) Uani 1 1 d .
O002 O 0.36968(14) 0.26392(14) 0.36890(12) 0.0475(3) Uani 1 1 d .
O003 O 1.01482(15) 0.25560(16) 0.51369(12) 0.0540(4) Uani 1 1 d .
H003 H 1.1155 0.2614 0.4592 0.081 Uiso 1 1 calc GR
C004 C 0.58776(19) 0.24889(17) 0.64648(15) 0.0329(3) Uani 1 1 d .
C005 C 0.87907(18) 0.25913(18) 0.27859(15) 0.0341(3) Uani 1 1 d .
C006 C 0.55015(19) 0.26111(17) 0.37387(15) 0.0334(3) Uani 1 1 d .
C007 C 0.66661(18) 0.25683(17) 0.49450(15) 0.0330(3) Uani 1 1 d .
C008 C 0.85929(19) 0.25825(18) 0.43903(15) 0.0349(3) Uani 1 1 d .
C009 C 0.4463(2) 0.16101(19) 0.69093(17) 0.0386(4) Uani 1 1 d .
H009 H 0.3943 0.1110 0.6239 0.046 Uiso 1 1 calc R
C00A C 0.6603(2) 0.32434(19) 0.75009(17) 0.0420(4) Uani 1 1 d .
H00A H 0.7528 0.3849 0.7224 0.050 Uiso 1 1 calc R
C00B C 0.5964(3) 0.3102(2) 0.89342(18) 0.0487(4) Uani 1 1 d .
H00B H 0.6469 0.3606 0.9610 0.058 Uiso 1 1 calc R
C00C C 0.3830(2) 0.1481(2) 0.83530(18) 0.0485(4) Uani 1 1 d .
H00C H 0.2890 0.0891 0.8640 0.058 Uiso 1 1 calc R
C00D C 0.9276(2) 0.4106(2) 0.21251(19) 0.0481(4) Uani 1 1 d .
H00D H 0.9219 0.4107 0.1113 0.072 Uiso 1 1 calc GR
H00E H 1.0632 0.4117 0.2316 0.072 Uiso 1 1 calc GR
H00F H 0.8284 0.5050 0.2529 0.072 Uiso 1 1 calc GR
C00E C 1.0258(2) 0.1038(2) 0.2164(2) 0.0505(4) Uani 1 1 d .
H00G H 0.9879 0.0120 0.2606 0.076 Uiso 1 1 calc GR
H00H H 1.1641 0.0987 0.2339 0.076 Uiso 1 1 calc GR
H00I H 1.0181 0.1024 0.1156 0.076 Uiso 1 1 calc GR
C00F C 0.4580(3) 0.2217(2) 0.93652(18) 0.0511(4) Uani 1 1 d .
H00J H 0.4158 0.2117 1.0328 0.061 Uiso 1 1 calc R

loop_
_atom_site_aniso_label
_atom_site_aniso_U_11
_atom_site_aniso_U_22
_atom_site_aniso_U_33
_atom_site_aniso_U_23
_atom_site_aniso_U_13
_atom_site_aniso_U_12
O001 0.0257(5) 0.0627(7) 0.0331(6) 0.0023(5) -0.0056(4) -0.0169(4)
O002 0.0249(5) 0.0740(8) 0.0481(7) 0.0045(6) -0.0071(4) -0.0206(5)
O003 0.0271(5) 0.1006(10) 0.0402(6) 0.0049(6) -0.0074(5) -0.0266(6)
C004 0.0251(6) 0.0372(7) 0.0353(8) 0.0010(6) -0.0024(5) -0.0072(5)
C005 0.0223(6) 0.0472(8) 0.0343(8) 0.0026(6) -0.0040(5) -0.0117(5)
C006 0.0239(6) 0.0403(8) 0.0368(8) 0.0018(6) -0.0027(5) -0.0103(5)
C007 0.0245(6) 0.0392(8) 0.0364(8) 0.0010(6) -0.0028(6) -0.0111(5)
C008 0.0246(6) 0.0454(8) 0.0361(8) 0.0024(6) -0.0062(5) -0.0111(5)
C009 0.0335(7) 0.0441(8) 0.0400(8) 0.0025(6) -0.0041(6) -0.0139(6)
C00A 0.0396(8) 0.0470(9) 0.0432(9) -0.0014(7) -0.0038(7) -0.0184(7)
C00B 0.0517(9) 0.0559(10) 0.0385(9) -0.0071(7) -0.0074(7) -0.0130(7)
C00C 0.0443(8) 0.0583(10) 0.0445(9) 0.0096(7) 0.0028(7) -0.0209(7)
C00D 0.0387(8) 0.0560(10) 0.0522(10) 0.0157(8) -0.0078(7) -0.0185(7)
C00E 0.0357(8) 0.0570(10) 0.0570(11) -0.0084(8) 0.0025(7) -0.0116(7)
C00F 0.0494(9) 0.0646(11) 0.0357(9) 0.0055(7) 0.0011(7) -0.0127(8)

loop_
_atom_type_symbol
_atom_type_description
_atom_type_scat_dispersion_real
_atom_type_scat_dispersion_imag
_atom_type_scat_source
C C 0.0033 0.0016 'International Tables Vol C Tables 4.2.6.8 and 6.1.1.4'
H H 0.0000 0.0000 'International Tables Vol C Tables 4.2.6.8 and 6.1.1.4'
O O 0.0106 0.0060 'International Tables Vol C Tables 4.2.6.8 and 6.1.1.4'

loop_
_geom_angle_atom_site_label_1
_geom_angle_atom_site_label_2
_geom_angle_atom_site_label_3
_geom_angle
C006 O001 C005 109.67(11)
C008 O003 H003 109.5
C009 C004 C007 121.26(13)
C009 C004 C00A 118.33(13)
C00A C004 C007 120.36(12)
O001 C005 C008 102.10(10)
O001 C005 C00D 108.03(12)
O001 C005 C00E 107.74(12)
C008 C005 C00D 113.21(13)
C008 C005 C00E 112.30(13)
C00E C005 C00D 112.68(12)
O001 C006 C007 110.73(11)
O002 C006 O001 118.34(13)
O002 C006 C007 130.93(13)
C006 C007 C004 125.84(11)
C008 C007 C004 127.98(13)
C008 C007 C006 106.18(12)
O003 C008 C005 123.08(11)
O003 C008 C007 125.61(13)
C007 C008 C005 111.29(12)
C004 C009 H009 119.9
C00C C009 C004 120.16(15)
C00C C009 H009 119.9
C004 C00A H00A 119.5
C00B C00A C004 120.93(13)
C00B C00A H00A 119.5
C00A C00B H00B 119.8
C00F C00B C00A 120.33(15)
C00F C00B H00B 119.8
C009 C00C H00C 119.6
C00F C00C C009 120.81(14)
C00F C00C H00C 119.6
C005 C00D H00D 109.5
C005 C00D H00E 109.5
C005 C00D H00F 109.5
H00D C00D H00E 109.5
H00D C00D H00F 109.5
H00E C00D H00F 109.5
C005 C00E H00G 109.5
C005 C00E H00H 109.5
C005 C00E H00I 109.5
H00G C00E H00H 109.5
H00G C00E H00I 109.5
H00H C00E H00I 109.5
C00B C00F H00J 120.3
C00C C00F C00B 119.43(15)
C00C C00F H00J 120.3

loop_
_geom_bond_atom_site_label_1
_geom_bond_atom_site_label_2
_geom_bond_distance
O001 C005 1.4640(15)
O001 C006 1.3572(16)
O002 C006 1.2245(16)
O003 H003 0.8200
O003 C008 1.3278(17)
C004 C007 1.4796(18)
C004 C009 1.3970(19)
C004 C00A 1.398(2)
C005 C008 1.505(2)
C005 C00D 1.521(2)
C005 C00E 1.521(2)
C006 C007 1.451(2)
C007 C008 1.3562(17)
C009 H009 0.9300
C009 C00C 1.392(2)
C00A H00A 0.9300
C00A C00B 1.385(2)
C00B H00B 0.9300
C00B C00F 1.382(2)
C00C H00C 0.9300
C00C C00F 1.381(2)
C00D H00D 0.9600
C00D H00E 0.9600
C00D H00F 0.9600
C00E H00G 0.9600
C00E H00H 0.9600
C00E H00I 0.9600
C00F H00J 0.9300

loop_
_geom_torsion_atom_site_label_1
_geom_torsion_atom_site_label_2
_geom_torsion_atom_site_label_3
_geom_torsion_atom_site_label_4
_geom_torsion
O001 C005 C008 O003 -179.91(13)
O001 C005 C008 C007 1.46(16)
O001 C006 C007 C004 -177.84(12)
O001 C006 C007 C008 0.95(16)
O002 C006 C007 C004 2.3(3)
O002 C006 C007 C008 -178.85(16)
C004 C007 C008 O003 -1.3(3)
C004 C007 C008 C005 177.27(13)
C004 C009 C00C C00F 0.1(2)
C004 C00A C00B C00F -0.4(2)
C005 O001 C006 O002 179.82(13)
C005 O001 C006 C007 -0.01(16)
C006 O001 C005 C008 -0.83(15)
C006 O001 C005 C00D -120.41(13)
C006 O001 C005 C00E 117.60(13)
C006 C007 C008 O003 179.92(14)
C006 C007 C008 C005 -1.50(16)
C007 C004 C009 C00C 176.49(13)
C007 C004 C00A C00B -176.37(13)
C009 C004 C007 C006 35.4(2)
C009 C004 C007 C008 -143.14(16)
C009 C004 C00A C00B 1.1(2)
C009 C00C C00F C00B 0.5(2)
C00A C004 C007 C006 -147.26(15)
C00A C004 C007 C008 34.2(2)
C00A C004 C009 C00C -0.9(2)
C00A C00B C00F C00C -0.4(2)
C00D C005 C008 O003 -64.04(18)
C00D C005 C008 C007 117.34(14)
C00E C005 C008 O003 64.96(19)
C00E C005 C008 C007 -113.67(14)
